data_4105737
loop_
_publ_author_name
'Nathan A. Siladke'
'Joseph W. Ziller'
'William J. Evans'

_publ_section_title
;
 Insertion, Isomerization, and Cascade Reactivity of the Tethered
 Silylalkyl Uranium Metallocene (\h5-C5Me4SiMe2CH2-\kC)2U
;
_journal_name_full 'Journal of the American Chemical Society'
_journal_page_first 3507
_journal_page_last 3516
_journal_paper_doi 10.1021/ja109491k
_journal_volume 133
_journal_year 2011
_chemical_formula_sum 'C36 H63 N3 Si2 U'
_chemical_formula_weight 832.10
_chemical_name_systematic
; 
 ? 
;
_space_group_IT_number 2
_symmetry_cell_setting triclinic
_symmetry_space_group_name_Hall '-P 1'
_symmetry_space_group_name_H-M 'P -1'
_atom_sites_solution_hydrogens geom
_atom_sites_solution_primary direct
_atom_sites_solution_secondary difmap
_audit_creation_method SHELXTL
_cell_angle_alpha 92.1180(6)
_cell_angle_beta 91.9633(6)
_cell_angle_gamma 112.8823(5)
_cell_formula_units_Z 2
_cell_length_a 10.8031(6)
_cell_length_b 12.6268(7)
_cell_length_c 14.8665(8)
_cell_measurement_reflns_used 9840
_cell_measurement_temperature 148(2)
_cell_measurement_theta_max 28.30
_cell_measurement_theta_min 2.29
_cell_volume 1864.45(18)
_computing_cell_refinement 'Bruker SMART APEX2/SAINT'
_computing_data_collection 'Bruker SMART APEX2'
_computing_data_reduction 'Bruker SAINT'
_computing_molecular_graphics 'Bruker SHELXTL'
_computing_publication_material 'Bruker SHELXTL'
_computing_structure_refinement 'SHELXL-97 (Sheldrick, 2008)'
_computing_structure_solution 'SHELXS-97 (Sheldrick, 2008)'
_diffrn_ambient_temperature 148(2)
_diffrn_measured_fraction_theta_full 0.951
_diffrn_measured_fraction_theta_max 0.951
_diffrn_measurement_device_type 'Bruker SMART APEX II CCD'
_diffrn_measurement_method 'phi and omega'
_diffrn_radiation_monochromator graphite
_diffrn_radiation_source 'fine-focus sealed tube'
_diffrn_radiation_type MoK\a
_diffrn_radiation_wavelength 0.71073
_diffrn_reflns_av_R_equivalents 0.0147
_diffrn_reflns_av_sigmaI/netI 0.0159
_diffrn_reflns_limit_h_max 14
_diffrn_reflns_limit_h_min -14
_diffrn_reflns_limit_k_max 15
_diffrn_reflns_limit_k_min -16
_diffrn_reflns_limit_l_max 19
_diffrn_reflns_limit_l_min -19
_diffrn_reflns_number 21566
_diffrn_reflns_theta_full 27.87
_diffrn_reflns_theta_max 27.87
_diffrn_reflns_theta_min 1.37
_exptl_absorpt_coefficient_mu 4.444
_exptl_absorpt_correction_T_max 0.5187
_exptl_absorpt_correction_T_min 0.2343
_exptl_absorpt_correction_type multi-scan
_exptl_absorpt_process_details 'Bruker SADABS'
_exptl_crystal_colour red
_exptl_crystal_density_diffrn 1.482
_exptl_crystal_density_meas ?
_exptl_crystal_description irregular
_exptl_crystal_F_000 840
_exptl_crystal_size_max 0.46
_exptl_crystal_size_mid 0.18
_exptl_crystal_size_min 0.17
_refine_diff_density_max 1.157
_refine_diff_density_min -0.482
_refine_diff_density_rms 0.073
_refine_ls_extinction_method none
_refine_ls_goodness_of_fit_ref 1.040
_refine_ls_hydrogen_treatment constr
_refine_ls_matrix_type full
_refine_ls_number_parameters 398
_refine_ls_number_reflns 8460
_refine_ls_number_restraints 0
_refine_ls_restrained_S_all 1.040
_refine_ls_R_factor_all 0.0162
_refine_ls_R_factor_gt 0.0158
_refine_ls_shift/su_max 0.009
_refine_ls_shift/su_mean 0.000
_refine_ls_structure_factor_coef Fsqd
_refine_ls_weighting_details 'calc w=1/[\s^2^(Fo^2^)+(0.0230P)^2^+1.3413P] where P=(Fo^2^+2Fc^2^)/3'
_refine_ls_weighting_scheme calc
_refine_ls_wR_factor_gt 0.0399
_refine_ls_wR_factor_ref 0.0401
_reflns_number_gt 8290
_reflns_number_total 8460
_reflns_threshold_expression >2sigma(I)
_cod_data_source_file ja109491k_si_004.cif
_cod_data_source_block nas25
_cod_depositor_comments
;
The following automatic conversions were performed:

'_exptl_crystal_density_meas' value 'none' was changed to '?' - the
value is perceived as not measured.

Automatic conversion script
Id: cif_fix_values 3008 2015-01-20 13:52:24Z robertas 
;
_cod_database_code 4105737

loop_
_symmetry_equiv_pos_as_xyz
'x, y, z'
'-x, -y, -z'

loop_
_atom_site_label
_atom_site_type_symbol
_atom_site_fract_x
_atom_site_fract_y
_atom_site_fract_z
_atom_site_U_iso_or_equiv
_atom_site_adp_type
_atom_site_occupancy
_atom_site_symmetry_multiplicity
_atom_site_calc_flag
_atom_site_refinement_flags
U1 U 0.871224(6) 0.693187(5) 0.740429(4) 0.01188(3) Uani 1 1 d .
Si1 Si 0.95962(5) 1.01644(4) 0.82573(3) 0.01807(10) Uani 1 1 d .
Si2 Si 0.90878(5) 0.41278(4) 0.68862(3) 0.01483(9) Uani 1 1 d .
N1 N 0.75361(16) 0.79734(13) 0.65515(10) 0.0165(3) Uani 1 1 d .
N2 N 0.68252(15) 0.52288(13) 0.75827(10) 0.0157(3) Uani 1 1 d .
N3 N 0.57717(16) 0.32672(14) 0.78289(12) 0.0201(3) Uani 1 1 d .
C1 C 1.05001(19) 0.83415(15) 0.87789(12) 0.0170(3) Uani 1 1 d .
C2 C 0.9995(2) 0.72484(16) 0.91583(12) 0.0182(4) Uani 1 1 d .
C3 C 0.8612(2) 0.69506(16) 0.93000(12) 0.0182(4) Uani 1 1 d .
C4 C 0.8254(2) 0.78499(17) 0.90015(12) 0.0184(4) Uani 1 1 d .
C5 C 0.94299(19) 0.87375(15) 0.86828(12) 0.0167(3) Uani 1 1 d .
C6 C 1.1961(2) 0.90351(17) 0.86427(14) 0.0225(4) Uani 1 1 d .
H6A H 1.2348 0.9593 0.9155 0.034 Uiso 1 1 calc R
H6B H 1.2044 0.9445 0.8086 0.034 Uiso 1 1 calc R
H6C H 1.2442 0.8520 0.8598 0.034 Uiso 1 1 calc R
C7 C 1.0821(2) 0.66349(17) 0.95475(14) 0.0244(4) Uani 1 1 d .
H7A H 1.0889 0.6745 1.0206 0.037 Uiso 1 1 calc R
H7B H 1.1723 0.6949 0.9315 0.037 Uiso 1 1 calc R
H7C H 1.0388 0.5811 0.9375 0.037 Uiso 1 1 calc R
C8 C 0.7766(2) 0.59388(18) 0.98193(13) 0.0244(4) Uani 1 1 d .
H8A H 0.8309 0.5849 1.0330 0.037 Uiso 1 1 calc R
H8B H 0.7446 0.5238 0.9423 0.037 Uiso 1 1 calc R
H8C H 0.6993 0.6073 1.0043 0.037 Uiso 1 1 calc R
C9 C 0.6892(2) 0.78941(19) 0.90874(14) 0.0256(4) Uani 1 1 d .
H9A H 0.6978 0.8564 0.9478 0.038 Uiso 1 1 calc R
H9B H 0.6289 0.7190 0.9350 0.038 Uiso 1 1 calc R
H9C H 0.6522 0.7957 0.8490 0.038 Uiso 1 1 calc R
C10 C 0.90588(18) 0.60254(16) 0.57688(12) 0.0156(3) Uani 1 1 d .
C11 C 0.98531(19) 0.72007(16) 0.56848(12) 0.0174(3) Uani 1 1 d .
C12 C 1.09817(18) 0.75247(16) 0.63000(12) 0.0175(3) Uani 1 1 d .
C13 C 1.08971(18) 0.65445(16) 0.67692(12) 0.0166(3) Uani 1 1 d .
C14 C 0.96930(18) 0.55943(15) 0.64478(12) 0.0145(3) Uani 1 1 d .
C15 C 0.7817(2) 0.53363(17) 0.51859(13) 0.0210(4) Uani 1 1 d .
H15A H 0.8052 0.4915 0.4699 0.031 Uiso 1 1 calc R
H15B H 0.7440 0.5856 0.4927 0.031 Uiso 1 1 calc R
H15C H 0.7150 0.4789 0.5552 0.031 Uiso 1 1 calc R
C16 C 0.9669(2) 0.79761(18) 0.49957(13) 0.0227(4) Uani 1 1 d .
H16A H 1.0309 0.8068 0.4524 0.034 Uiso 1 1 calc R
H16B H 0.9830 0.8730 0.5287 0.034 Uiso 1 1 calc R
H16C H 0.8749 0.7635 0.4727 0.034 Uiso 1 1 calc R
C17 C 1.2163(2) 0.86606(17) 0.63076(14) 0.0239(4) Uani 1 1 d .
H17A H 1.2615 0.8718 0.5740 0.036 Uiso 1 1 calc R
H17B H 1.2795 0.8715 0.6813 0.036 Uiso 1 1 calc R
H17C H 1.1848 0.9289 0.6375 0.036 Uiso 1 1 calc R
C18 C 1.2008(2) 0.64696(18) 0.73685(14) 0.0227(4) Uani 1 1 d .
H18A H 1.2497 0.6090 0.7029 0.034 Uiso 1 1 calc R
H18B H 1.1622 0.6024 0.7889 0.034 Uiso 1 1 calc R
H18C H 1.2628 0.7247 0.7578 0.034 Uiso 1 1 calc R
C19 C 0.87128(19) 0.86611(16) 0.68507(12) 0.0160(3) Uani 1 1 d .
C20 C 0.9404(2) 0.99355(16) 0.69731(13) 0.0199(4) Uani 1 1 d .
H20A H 0.8849 1.0324 0.6710 0.024 Uiso 1 1 calc R
H20B H 1.0290 1.0217 0.6700 0.024 Uiso 1 1 calc R
C21 C 0.8312(3) 1.0682(2) 0.86807(15) 0.0305(5) Uani 1 1 d .
H21A H 0.8405 1.0776 0.9340 0.046 Uiso 1 1 calc R
H21B H 0.7409 1.0119 0.8495 0.046 Uiso 1 1 calc R
H21C H 0.8446 1.1423 0.8430 0.046 Uiso 1 1 calc R
C22 C 1.1247(2) 1.13534(17) 0.85867(15) 0.0285(5) Uani 1 1 d .
H22A H 1.1415 1.1385 0.9241 0.043 Uiso 1 1 calc R
H22B H 1.1228 1.2087 0.8408 0.043 Uiso 1 1 calc R
H22C H 1.1965 1.1213 0.8284 0.043 Uiso 1 1 calc R
C23 C 0.64779(19) 0.82870(17) 0.60804(13) 0.0204(4) Uani 1 1 d .
C24 C 0.5955(3) 0.8953(3) 0.67306(19) 0.0464(7) Uani 1 1 d .
H24A H 0.5558 0.8478 0.7234 0.070 Uiso 1 1 calc R
H24B H 0.5270 0.9153 0.6416 0.070 Uiso 1 1 calc R
H24C H 0.6701 0.9659 0.6961 0.070 Uiso 1 1 calc R
C25 C 0.5328(3) 0.7191(2) 0.5724(2) 0.0437(7) Uani 1 1 d .
H25A H 0.4878 0.6749 0.6231 0.066 Uiso 1 1 calc R
H25B H 0.5681 0.6728 0.5350 0.066 Uiso 1 1 calc R
H25C H 0.4681 0.7387 0.5360 0.066 Uiso 1 1 calc R
C26 C 0.7032(3) 0.9005(3) 0.52666(19) 0.0433(7) Uani 1 1 d .
H26A H 0.7825 0.9694 0.5464 0.065 Uiso 1 1 calc R
H26B H 0.6340 0.9236 0.4997 0.065 Uiso 1 1 calc R
H26C H 0.7284 0.8545 0.4819 0.065 Uiso 1 1 calc R
C27 C 0.68527(18) 0.41820(16) 0.78061(12) 0.0162(3) Uani 1 1 d .
C28 C 0.82674(18) 0.42246(16) 0.79722(12) 0.0164(3) Uani 1 1 d .
H28A H 0.8230 0.3579 0.8344 0.020 Uiso 1 1 calc R
H28B H 0.8824 0.4953 0.8315 0.020 Uiso 1 1 calc R
C29 C 0.7841(2) 0.30015(17) 0.60945(14) 0.0223(4) Uani 1 1 d .
H29A H 0.8183 0.3077 0.5488 0.033 Uiso 1 1 calc R
H29B H 0.6985 0.3101 0.6081 0.033 Uiso 1 1 calc R
H29C H 0.7701 0.2236 0.6299 0.033 Uiso 1 1 calc R
C30 C 1.0487(2) 0.36461(18) 0.71643(14) 0.0234(4) Uani 1 1 d .
H30A H 1.1116 0.3834 0.6678 0.035 Uiso 1 1 calc R
H30B H 1.0114 0.2812 0.7230 0.035 Uiso 1 1 calc R
H30C H 1.0963 0.4040 0.7730 0.035 Uiso 1 1 calc R
C31 C 0.54774(18) 0.52725(16) 0.74561(13) 0.0186(4) Uani 1 1 d .
H31A H 0.5646 0.6093 0.7348 0.022 Uiso 1 1 calc R
C32 C 0.4609(2) 0.49699(19) 0.82794(14) 0.0240(4) Uani 1 1 d .
H32A H 0.5173 0.5314 0.8828 0.036 Uiso 1 1 calc R
H32B H 0.4197 0.4132 0.8314 0.036 Uiso 1 1 calc R
H32C H 0.3901 0.5271 0.8221 0.036 Uiso 1 1 calc R
C33 C 0.4660(2) 0.45688(18) 0.66215(14) 0.0247(4) Uani 1 1 d .
H33A H 0.5194 0.4800 0.6090 0.037 Uiso 1 1 calc R
H33B H 0.3833 0.4707 0.6539 0.037 Uiso 1 1 calc R
H33C H 0.4431 0.3748 0.6702 0.037 Uiso 1 1 calc R
C34 C 0.5817(2) 0.21726(17) 0.80602(15) 0.0256(4) Uani 1 1 d .
H34A H 0.6734 0.2186 0.7961 0.031 Uiso 1 1 calc R
C35 C 0.4780(2) 0.12268(19) 0.74492(18) 0.0346(5) Uani 1 1 d .
H35A H 0.5044 0.1327 0.6824 0.052 Uiso 1 1 calc R
H35B H 0.3898 0.1270 0.7497 0.052 Uiso 1 1 calc R
H35C H 0.4729 0.0474 0.7633 0.052 Uiso 1 1 calc R
C36 C 0.5506(3) 0.1975(2) 0.90454(17) 0.0375(5) Uani 1 1 d .
H36A H 0.6191 0.2587 0.9428 0.056 Uiso 1 1 calc R
H36B H 0.5510 0.1228 0.9197 0.056 Uiso 1 1 calc R
H36C H 0.4619 0.1984 0.9146 0.056 Uiso 1 1 calc R

loop_
_atom_site_aniso_label
_atom_site_aniso_U_11
_atom_site_aniso_U_22
_atom_site_aniso_U_33
_atom_site_aniso_U_23
_atom_site_aniso_U_13
_atom_site_aniso_U_12
U1 0.01222(4) 0.01275(4) 0.01018(4) 0.00065(2) 0.00101(2) 0.00432(3)
Si1 0.0243(3) 0.0158(2) 0.0149(2) -0.00063(18) -0.00034(19) 0.0089(2)
Si2 0.0144(2) 0.0154(2) 0.0155(2) 0.00147(17) 0.00221(18) 0.00644(18)
N1 0.0189(7) 0.0188(7) 0.0141(7) 0.0017(6) 0.0007(6) 0.0098(6)
N2 0.0140(7) 0.0181(7) 0.0143(7) 0.0003(6) 0.0013(5) 0.0055(6)
N3 0.0168(7) 0.0168(8) 0.0264(9) 0.0016(6) 0.0043(6) 0.0058(6)
C1 0.0207(9) 0.0160(8) 0.0123(8) -0.0012(6) -0.0017(7) 0.0055(7)
C2 0.0231(9) 0.0173(8) 0.0126(8) -0.0001(6) -0.0027(7) 0.0064(7)
C3 0.0249(9) 0.0178(8) 0.0094(8) 0.0006(6) 0.0008(7) 0.0054(7)
C4 0.0225(9) 0.0211(9) 0.0111(8) -0.0017(7) 0.0023(7) 0.0081(8)
C5 0.0220(9) 0.0161(8) 0.0107(8) -0.0023(6) -0.0003(7) 0.0066(7)
C6 0.0199(9) 0.0205(9) 0.0246(10) 0.0009(7) 0.0008(7) 0.0052(8)
C7 0.0297(10) 0.0219(9) 0.0216(10) 0.0027(7) -0.0060(8) 0.0104(8)
C8 0.0307(11) 0.0226(10) 0.0152(9) 0.0042(7) 0.0041(8) 0.0047(8)
C9 0.0234(10) 0.0299(11) 0.0242(10) -0.0020(8) 0.0061(8) 0.0113(9)
C10 0.0168(8) 0.0187(9) 0.0124(8) 0.0005(6) 0.0031(6) 0.0078(7)
C11 0.0202(9) 0.0200(9) 0.0143(8) 0.0024(7) 0.0056(7) 0.0100(7)
C12 0.0161(8) 0.0198(9) 0.0163(8) 0.0018(7) 0.0050(7) 0.0062(7)
C13 0.0142(8) 0.0199(9) 0.0164(8) 0.0002(7) 0.0028(7) 0.0074(7)
C14 0.0143(8) 0.0165(8) 0.0147(8) 0.0007(6) 0.0031(6) 0.0078(7)
C15 0.0226(9) 0.0235(9) 0.0157(9) -0.0007(7) -0.0031(7) 0.0083(8)
C16 0.0313(11) 0.0233(10) 0.0172(9) 0.0055(7) 0.0068(8) 0.0139(8)
C17 0.0210(9) 0.0194(9) 0.0276(10) 0.0022(8) 0.0068(8) 0.0034(8)
C18 0.0171(9) 0.0242(10) 0.0264(10) -0.0008(8) -0.0039(7) 0.0081(8)
C19 0.0198(9) 0.0188(9) 0.0107(8) 0.0016(6) 0.0031(6) 0.0087(7)
C20 0.0260(10) 0.0174(9) 0.0158(9) 0.0021(7) 0.0008(7) 0.0080(8)
C21 0.0422(13) 0.0288(11) 0.0284(11) 0.0024(9) 0.0072(9) 0.0220(10)
C22 0.0349(12) 0.0178(9) 0.0296(11) -0.0018(8) -0.0096(9) 0.0078(9)
C23 0.0183(9) 0.0228(9) 0.0212(9) 0.0024(7) -0.0022(7) 0.0096(8)
C24 0.0431(15) 0.073(2) 0.0393(14) -0.0115(13) -0.0083(11) 0.0426(15)
C25 0.0431(14) 0.0296(12) 0.0524(16) 0.0021(11) -0.0274(12) 0.0100(11)
C26 0.0311(12) 0.0551(16) 0.0443(15) 0.0271(13) -0.0028(11) 0.0157(12)
C27 0.0160(8) 0.0183(8) 0.0137(8) 0.0000(6) 0.0032(6) 0.0060(7)
C28 0.0161(8) 0.0166(8) 0.0156(8) 0.0025(6) 0.0016(7) 0.0054(7)
C29 0.0227(9) 0.0193(9) 0.0224(10) -0.0024(7) 0.0015(7) 0.0058(8)
C30 0.0213(9) 0.0239(10) 0.0285(10) 0.0064(8) 0.0034(8) 0.0121(8)
C31 0.0151(8) 0.0190(9) 0.0208(9) 0.0018(7) 0.0010(7) 0.0058(7)
C32 0.0196(9) 0.0285(10) 0.0265(10) 0.0026(8) 0.0062(8) 0.0115(8)
C33 0.0181(9) 0.0287(10) 0.0242(10) 0.0008(8) -0.0037(7) 0.0062(8)
C34 0.0198(9) 0.0185(9) 0.0387(12) 0.0058(8) 0.0084(8) 0.0068(8)
C35 0.0304(12) 0.0181(10) 0.0506(15) -0.0019(9) 0.0111(10) 0.0040(9)
C36 0.0413(14) 0.0311(12) 0.0389(13) 0.0134(10) 0.0066(11) 0.0117(10)

loop_
_atom_type_symbol
_atom_type_description
_atom_type_scat_dispersion_real
_atom_type_scat_dispersion_imag
_atom_type_scat_source
C C 0.0033 0.0016 'International Tables Vol C Tables 4.2.6.8 and 6.1.1.4'
H H 0.0000 0.0000 'International Tables Vol C Tables 4.2.6.8 and 6.1.1.4'
N N 0.0061 0.0033 'International Tables Vol C Tables 4.2.6.8 and 6.1.1.4'
Si Si 0.0817 0.0704 'International Tables Vol C Tables 4.2.6.8 and 6.1.1.4'
U U -9.6767 9.6646 'International Tables Vol C Tables 4.2.6.8 and 6.1.1.4'

loop_
_geom_angle_atom_site_label_1
_geom_angle_atom_site_label_2
_geom_angle_atom_site_label_3
_geom_angle
Cnt1 U1 N1 109.5
Cnt1 U1 N2 103.8
Cnt1 U1 C19 91.9
Cnt2 U1 N1 100.4
Cnt2 U1 N2 109.2
Cnt2 U1 C19 95.7
Cnt1 U1 Cnt2 131.3
N2 U1 C19 126.85(6)
N2 U1 N1 97.67(5)
C19 U1 N1 30.37(6)
N2 U1 C14 86.06(5)
C19 U1 C14 121.35(6)
N1 U1 C14 117.90(5)
N2 U1 C4 90.01(6)
C19 U1 C4 82.69(6)
N1 U1 C4 90.09(5)
C14 U1 C4 152.01(6)
N2 U1 C10 89.08(5)
C19 U1 C10 95.69(6)
N1 U1 C10 87.34(5)
C14 U1 C10 30.57(5)
C4 U1 C10 177.13(5)
N2 U1 C5 120.28(5)
C19 U1 C5 65.59(6)
N1 U1 C5 86.14(5)
C14 U1 C5 142.92(6)
C4 U1 C5 30.27(5)
C10 U1 C5 150.52(6)
N2 U1 C13 113.30(5)
C19 U1 C13 109.27(6)
N1 U1 C13 123.22(5)
C14 U1 C13 30.32(5)
C4 U1 C13 133.55(6)
C10 U1 C13 49.23(5)
C5 U1 C13 113.35(6)
N2 U1 C1 126.59(5)
C19 U1 C1 85.59(6)
N1 U1 C1 112.23(5)
C14 U1 C1 114.04(5)
C4 U1 C1 48.89(6)
C10 U1 C1 133.47(6)
C5 U1 C1 29.82(5)
C13 U1 C1 86.40(5)
N2 U1 C3 78.99(5)
C19 U1 C3 111.15(6)
N1 U1 C3 118.34(5)
C14 U1 C3 123.13(5)
C4 U1 C3 29.39(6)
C10 U1 C3 152.70(5)
C5 U1 C3 49.04(5)
C13 U1 C3 113.67(6)
C1 U1 C3 48.14(5)
N2 U1 C2 99.84(5)
C19 U1 C2 112.80(6)
N1 U1 C2 134.34(5)
C14 U1 C2 105.14(5)
C4 U1 C2 48.33(6)
C10 U1 C2 134.53(6)
C5 U1 C2 48.76(5)
C13 U1 C2 87.07(6)
C1 U1 C2 29.06(5)
C3 U1 C2 28.92(6)
N2 U1 C11 116.78(5)
C19 U1 C11 72.26(6)
N1 U1 C11 75.87(5)
C14 U1 C11 49.09(5)
C4 U1 C11 150.86(6)
C10 U1 C11 29.08(5)
C5 U1 C11 121.80(5)
C13 U1 C11 48.07(5)
C1 U1 C11 112.99(6)
C3 U1 C11 158.51(6)
C2 U1 C11 129.62(6)
N2 U1 C12 133.99(5)
C19 U1 C12 80.39(6)
N1 U1 C12 96.27(5)
C14 U1 C12 48.97(5)
C4 U1 C12 133.59(6)
C10 U1 C12 48.09(5)
C5 U1 C12 104.22(5)
C13 U1 C12 29.03(5)
C1 U1 C12 86.84(6)
C3 U1 C12 129.87(6)
C2 U1 C12 101.00(6)
C11 U1 C12 28.64(5)
C22 Si1 C21 104.81(11)
C22 Si1 C5 113.59(9)
C21 Si1 C5 113.50(10)
C22 Si1 C20 109.44(10)
C21 Si1 C20 110.30(10)
C5 Si1 C20 105.25(8)
C14 Si2 C29 113.24(9)
C14 Si2 C30 112.95(9)
C29 Si2 C30 107.68(9)
C14 Si2 C28 105.87(8)
C29 Si2 C28 109.44(9)
C30 Si2 C28 107.48(9)
C19 N1 C23 127.16(16)
C19 N1 U1 68.71(10)
C23 N1 U1 163.34(12)
C27 N2 C31 116.59(15)
C27 N2 U1 125.90(12)
C31 N2 U1 117.51(11)
C27 N3 C34 121.40(17)
C2 C1 C5 108.71(17)
C2 C1 C6 124.72(18)
C5 C1 C6 125.92(17)
C2 C1 U1 77.28(10)
C5 C1 U1 73.38(10)
C6 C1 U1 122.97(12)
C3 C2 C1 108.06(17)
C3 C2 C7 124.30(17)
C1 C2 C7 126.20(18)
C3 C2 U1 74.50(10)
C1 C2 U1 73.66(10)
C7 C2 U1 128.53(13)
C4 C3 C2 108.16(16)
C4 C3 C8 127.01(19)
C2 C3 C8 124.13(18)
C4 C3 U1 72.33(10)
C2 C3 U1 76.58(10)
C8 C3 U1 124.66(12)
C3 C4 C5 108.66(17)
C3 C4 C9 124.60(18)
C5 C4 C9 126.53(18)
C3 C4 U1 78.28(11)
C5 C4 U1 75.33(10)
C9 C4 U1 117.09(13)
C1 C5 C4 106.40(16)
C1 C5 Si1 125.39(14)
C4 C5 Si1 128.19(15)
C1 C5 U1 76.80(10)
C4 C5 U1 74.41(10)
Si1 C5 U1 116.06(8)
C11 C10 C14 108.54(16)
C11 C10 C15 124.69(17)
C14 C10 C15 126.61(17)
C11 C10 U1 79.48(10)
C14 C10 U1 73.04(10)
C15 C10 U1 117.58(12)
C10 C11 C12 108.41(16)
C10 C11 C16 127.47(18)
C12 C11 C16 123.73(17)
C10 C11 U1 71.44(10)
C12 C11 U1 76.25(10)
C16 C11 U1 123.99(12)
C11 C12 C13 108.24(16)
C11 C12 C17 123.75(17)
C13 C12 C17 127.13(18)
C11 C12 U1 75.11(10)
C13 C12 U1 72.10(10)
C17 C12 U1 127.18(13)
C12 C13 C14 108.35(16)
C12 C13 C18 124.93(17)
C14 C13 C18 125.81(17)
C12 C13 U1 78.87(10)
C14 C13 U1 72.00(10)
C18 C13 U1 123.91(12)
C13 C14 C10 106.45(15)
C13 C14 Si2 125.06(14)
C10 C14 Si2 128.44(14)
C13 C14 U1 77.68(10)
C10 C14 U1 76.39(10)
Si2 C14 U1 110.11(7)
N1 C19 C20 134.14(18)
N1 C19 U1 80.92(11)
C20 C19 U1 142.43(13)
C19 C20 Si1 101.92(12)
N1 C23 C25 108.89(16)
N1 C23 C24 110.30(17)
C25 C23 C24 109.7(2)
N1 C23 C26 111.34(17)
C25 C23 C26 107.0(2)
C24 C23 C26 109.5(2)
N3 C27 N2 122.02(17)
N3 C27 C28 124.56(17)
N2 C27 C28 113.36(15)
C27 C28 Si2 112.18(12)
N2 C31 C33 113.74(16)
N2 C31 C32 115.15(16)
C33 C31 C32 109.54(16)
N3 C34 C36 109.38(18)
N3 C34 C35 108.09(18)
C36 C34 C35 110.71(19)

loop_
_geom_bond_atom_site_label_1
_geom_bond_atom_site_label_2
_geom_bond_distance
U1 Cnt1 2.521
U1 Cnt2 2.514
U1 N2 2.3496(15)
U1 C19 2.3615(18)
U1 N1 2.5027(15)
U1 C14 2.7045(17)
U1 C4 2.7477(18)
U1 C10 2.7481(18)
U1 C5 2.7597(17)
U1 C13 2.7782(18)
U1 C1 2.8039(18)
U1 C3 2.8236(17)
U1 C2 2.8502(18)
U1 C11 2.8502(18)
U1 C12 2.8646(18)
Si1 C22 1.865(2)
Si1 C21 1.867(2)
Si1 C5 1.8758(19)
Si1 C20 1.9123(19)
Si2 C14 1.8596(18)
Si2 C29 1.871(2)
Si2 C30 1.875(2)
Si2 C28 1.8908(19)
N1 C19 1.281(2)
N1 C23 1.507(2)
N2 C27 1.386(2)
N2 C31 1.484(2)
N3 C27 1.287(2)
N3 C34 1.455(3)
C1 C2 1.419(3)
C1 C5 1.432(3)
C1 C6 1.503(3)
C2 C3 1.417(3)
C2 C7 1.505(3)
C3 C4 1.415(3)
C3 C8 1.509(3)
C4 C5 1.438(3)
C4 C9 1.504(3)
C10 C11 1.409(3)
C10 C14 1.438(2)
C10 C15 1.505(3)
C11 C12 1.414(3)
C11 C16 1.503(3)
C12 C13 1.417(3)
C12 C17 1.503(3)
C13 C14 1.436(2)
C13 C18 1.505(3)
C19 C20 1.488(3)
C23 C25 1.518(3)
C23 C24 1.519(3)
C23 C26 1.534(3)
C27 C28 1.519(3)
C31 C33 1.530(3)
C31 C32 1.536(3)
C34 C36 1.522(3)
C34 C35 1.522(3)
